data_4301429
loop_
_publ_author_name
'Wen-Xiu Ni'
'Mian Li'
'Shun-Ze Zhan'
'Jin-Zhang Hou'
'Dan Li'

_publ_section_title
;
In Situ Immobilization of Metalloligands: A Synthetic Route to Homometallic
Mixed-Valence Coordination Polymers
;
_journal_name_full 'Inorganic Chemistry'
_journal_page_first 1433
_journal_page_last 1441
_journal_paper_doi 10.1021/ic8015244
_journal_volume 48
_journal_year 2009
_chemical_formula_sum 'C24 H18 Cu N8 O2'
_chemical_formula_weight 514.00
_chemical_name_systematic
; 
 ? 
;
_space_group_IT_number 14
_symmetry_cell_setting monoclinic
_symmetry_space_group_name_Hall '-P 2ybc'
_symmetry_space_group_name_H-M 'P 1 21/c 1'
_atom_sites_solution_hydrogens geom
_atom_sites_solution_primary direct
_atom_sites_solution_secondary difmap
_audit_creation_method SHELXL-97
_cell_angle_alpha 90.00
_cell_angle_beta 105.126(2)
_cell_angle_gamma 90.00
_cell_formula_units_Z 4
_cell_length_a 12.3050(11)
_cell_length_b 9.7196(9)
_cell_length_c 19.4917(16)
_cell_measurement_reflns_used 3949
_cell_measurement_temperature 293(2)
_cell_measurement_theta_max 27.0
_cell_measurement_theta_min 2.2
_cell_volume 2250.4(3)
_computing_cell_refinement 'Bruker SMART'
_computing_data_collection 'Bruker SMART'
_computing_data_reduction 'Bruker SAINT'
_computing_molecular_graphics 'Bruker SHELXTL'
_computing_publication_material 'Bruker SHELXTL'
_computing_structure_refinement 'SHELXL-97 (Sheldrick, 1997)'
_computing_structure_solution 'SHELXS-97 (Sheldrick, 1990)'
_diffrn_ambient_temperature 293(2)
_diffrn_measured_fraction_theta_full 0.957
_diffrn_measured_fraction_theta_max 0.957
_diffrn_measurement_device_type 'Bruker APEX area-dectector diffractometer'
_diffrn_measurement_method '\f and \w-scan'
_diffrn_radiation_monochromator graphite
_diffrn_radiation_source 'fine-focus sealed tube'
_diffrn_radiation_type MoK\a
_diffrn_radiation_wavelength 0.71073
_diffrn_reflns_av_R_equivalents 0.0226
_diffrn_reflns_av_sigmaI/netI 0.0316
_diffrn_reflns_limit_h_max 16
_diffrn_reflns_limit_h_min -9
_diffrn_reflns_limit_k_max 11
_diffrn_reflns_limit_k_min -12
_diffrn_reflns_limit_l_max 21
_diffrn_reflns_limit_l_min -25
_diffrn_reflns_number 13694
_diffrn_reflns_theta_full 27.92
_diffrn_reflns_theta_max 27.92
_diffrn_reflns_theta_min 2.16
_exptl_absorpt_coefficient_mu 1.011
_exptl_absorpt_correction_T_max 0.785
_exptl_absorpt_correction_T_min 0.738
_exptl_absorpt_correction_type multi-scan
_exptl_absorpt_process_details 'SADABS (Sheldrick, 1996)'
_exptl_crystal_colour black
_exptl_crystal_density_diffrn 1.517
_exptl_crystal_density_meas ?
_exptl_crystal_density_method 'not measured'
_exptl_crystal_description block
_exptl_crystal_F_000 1052
_exptl_crystal_size_max 0.31
_exptl_crystal_size_mid 0.27
_exptl_crystal_size_min 0.24
_refine_diff_density_max 0.374
_refine_diff_density_min -0.288
_refine_diff_density_rms 0.068
_refine_ls_extinction_method none
_refine_ls_goodness_of_fit_ref 1.042
_refine_ls_hydrogen_treatment constr
_refine_ls_matrix_type full
_refine_ls_number_parameters 316
_refine_ls_number_reflns 5158
_refine_ls_number_restraints 0
_refine_ls_restrained_S_all 1.042
_refine_ls_R_factor_all 0.0481
_refine_ls_R_factor_gt 0.0371
_refine_ls_shift/su_max 0.001
_refine_ls_shift/su_mean 0.000
_refine_ls_structure_factor_coef Fsqd
_refine_ls_weighting_details 'calc w=1/[\s^2^(Fo^2^)+(0.0568P)^2^+0.2912P] where P=(Fo^2^+2Fc^2^)/3'
_refine_ls_weighting_scheme calc
_refine_ls_wR_factor_gt 0.0950
_refine_ls_wR_factor_ref 0.1008
_reflns_number_gt 4197
_reflns_number_total 5158
_reflns_threshold_expression >2sigma(I)
_cod_data_source_file ic8015244_si_002_1.cif
_cod_data_source_block complex2
_cod_depositor_comments
;
The following automatic conversions were performed:
'_symmetry_cell_setting' value 'Monoclinic' changed to 'monoclinic'
according to '/home/saulius/struct/CIF-dictionaries/cif_core.dic'
dictionary named 'cif_core.dic' version 2.4.1 from
2010-06-29.

'_exptl_absorpt_correction_type' value 'Multi-scan' changed
to 'multi-scan' according to
'/home/saulius/struct/CIF-dictionaries/cif_core.dic' dictionary named
'cif_core.dic' version 2.4.1 from 2010-06-29.

Automatic conversion script
Id: cif_fix_enum 1527 2010-12-29 10:47:43Z saulius 

The following automatic conversions were performed:

'_exptl_crystal_density_meas' value 'no' was changed to '?' - the
value is perceived as not measured.

Automatic conversion script
Id: cif_fix_values 3008 2015-01-20 13:52:24Z robertas 
;
_cod_original_sg_symbol_H-M 'P 21/c'
_cod_database_code 4301429

loop_
_symmetry_equiv_pos_as_xyz
'x, y, z'
'-x, y+1/2, -z+1/2'
'-x, -y, -z'
'x, -y-1/2, z-1/2'

loop_
_atom_site_label
_atom_site_type_symbol
_atom_site_fract_x
_atom_site_fract_y
_atom_site_fract_z
_atom_site_U_iso_or_equiv
_atom_site_adp_type
_atom_site_occupancy
_atom_site_symmetry_multiplicity
_atom_site_calc_flag
_atom_site_refinement_flags
_atom_site_disorder_assembly
_atom_site_disorder_group
C1 C 0.88014(18) 0.8298(2) 0.20846(12) 0.0419(5) Uani 1 1 d . . .
H1 H 0.8793 0.7710 0.2460 0.050 Uiso 1 1 calc R . .
C2 C 0.96785(18) 0.9211(3) 0.21325(13) 0.0487(6) Uani 1 1 d . . .
H2 H 1.0248 0.9223 0.2554 0.058 Uiso 1 1 calc R . .
C3 C 0.89347(19) 1.0027(2) 0.10279(13) 0.0489(6) Uani 1 1 d . . .
H3 H 0.8976 1.0608 0.0657 0.059 Uiso 1 1 calc R . .
C4 C 0.80115(19) 0.9170(2) 0.09281(12) 0.0401(5) Uani 1 1 d . . .
H4 H 0.7448 0.9193 0.0504 0.048 Uiso 1 1 calc R . .
C5 C 0.79326(16) 0.8275(2) 0.14657(11) 0.0324(4) Uani 1 1 d . . .
C6 C 0.69280(16) 0.7359(2) 0.13650(10) 0.0299(4) Uani 1 1 d . . .
C7 C 0.56783(16) 0.48566(19) 0.21194(10) 0.0290(4) Uani 1 1 d . . .
H7 H 0.4993 0.4413 0.1943 0.035 Uiso 1 1 calc R . .
C8 C 0.62965(15) 0.44086(19) 0.28275(9) 0.0276(4) Uani 1 1 d . . .
C9 C 0.57469(16) 0.34376(19) 0.31419(10) 0.0296(4) Uani 1 1 d . . .
H9 H 0.5036 0.3148 0.2886 0.036 Uiso 1 1 calc R . .
C10 C 0.72068(18) 0.3313(2) 0.41393(11) 0.0395(5) Uani 1 1 d . . .
H10 H 0.7523 0.2946 0.4588 0.047 Uiso 1 1 calc R . .
C11 C 0.78235(18) 0.4257(2) 0.38727(11) 0.0419(5) Uani 1 1 d . . .
H11 H 0.8540 0.4508 0.4136 0.050 Uiso 1 1 calc R . .
C12 C 0.73719(17) 0.4829(2) 0.32115(11) 0.0370(5) Uani 1 1 d . . .
H12 H 0.7772 0.5479 0.3025 0.044 Uiso 1 1 calc R . .
C13 C 0.10366(18) 0.4182(2) -0.05238(11) 0.0411(5) Uani 1 1 d . . .
H13 H 0.1069 0.4716 -0.0914 0.049 Uiso 1 1 calc R . .
C14 C 0.0097(2) 0.3403(3) -0.05367(14) 0.0493(6) Uani 1 1 d . . .
H14 H -0.0493 0.3427 -0.0947 0.059 Uiso 1 1 calc R . .
C15 C 0.0835(2) 0.2611(2) 0.05752(13) 0.0486(6) Uani 1 1 d . . .
H15 H 0.0770 0.2081 0.0959 0.058 Uiso 1 1 calc R . .
C16 C 0.18201(19) 0.3343(2) 0.06420(12) 0.0414(5) Uani 1 1 d . . .
H16 H 0.2398 0.3290 0.1058 0.050 Uiso 1 1 calc R . .
C17 C 0.19352(16) 0.4158(2) 0.00800(10) 0.0317(4) Uani 1 1 d . . .
C18 C 0.29708(16) 0.49921(19) 0.01516(10) 0.0300(4) Uani 1 1 d . . .
C19 C 0.42269(17) 0.7449(2) -0.06290(10) 0.0331(4) Uani 1 1 d . . .
H24 H 0.4923 0.7876 -0.0463 0.040 Uiso 1 1 calc R . .
C20 C 0.35867(17) 0.7920(2) -0.13265(10) 0.0321(4) Uani 1 1 d . . .
C21 C 0.4097(2) 0.8922(2) -0.16402(12) 0.0435(5) Uani 1 1 d . . .
H25 H 0.4809 0.9216 -0.1390 0.052 Uiso 1 1 calc R . .
C22 C 0.2640(2) 0.9068(2) -0.26121(12) 0.0465(6) Uani 1 1 d . . .
H26 H 0.2309 0.9450 -0.3055 0.056 Uiso 1 1 calc R . .
C23 C 0.2044(2) 0.8091(2) -0.23550(11) 0.0456(5) Uani 1 1 d . . .
H27 H 0.1329 0.7832 -0.2618 0.055 Uiso 1 1 calc R . .
C24 C 0.25161(18) 0.7494(2) -0.17017(11) 0.0395(5) Uani 1 1 d . . .
H28 H 0.2129 0.6827 -0.1518 0.047 Uiso 1 1 calc R . .
Cu1 Cu 0.489512(19) 0.62744(2) 0.078332(11) 0.02878(9) Uani 1 1 d . . .
N1 N 0.97672(15) 1.0075(2) 0.16193(12) 0.0507(5) Uani 1 1 d . . .
N2 N 0.69147(14) 0.64922(17) 0.18864(9) 0.0314(4) Uani 1 1 d . . .
N3 N 0.59092(13) 0.57523(17) 0.16952(8) 0.0285(3) Uani 1 1 d . . .
N4 N 0.61722(13) 0.28934(17) 0.37861(8) 0.0324(4) Uani 1 1 d . . .
N5 N -0.00240(17) 0.2617(2) -0.00021(11) 0.0496(5) Uani 1 1 d . . .
N6 N 0.29997(14) 0.58239(17) -0.03813(8) 0.0310(4) Uani 1 1 d . . .
N7 N 0.40057(14) 0.65516(17) -0.02005(8) 0.0303(4) Uani 1 1 d . . .
N8 N 0.36530(17) 0.9498(2) -0.22701(10) 0.0502(5) Uani 1 1 d . . .
O1 O 0.61534(11) 0.74880(15) 0.07849(7) 0.0361(3) Uani 1 1 d . . .
O2 O 0.37428(11) 0.48704(14) 0.07339(7) 0.0360(3) Uani 1 1 d . . .

loop_
_atom_site_aniso_label
_atom_site_aniso_U_11
_atom_site_aniso_U_22
_atom_site_aniso_U_33
_atom_site_aniso_U_23
_atom_site_aniso_U_13
_atom_site_aniso_U_12
C1 0.0318(11) 0.0461(12) 0.0445(12) 0.0024(10) 0.0039(10) -0.0012(9)
C2 0.0267(11) 0.0529(14) 0.0603(15) -0.0040(12) 0.0007(10) -0.0010(10)
C3 0.0420(13) 0.0480(14) 0.0607(15) 0.0059(12) 0.0204(11) -0.0083(11)
C4 0.0350(11) 0.0430(12) 0.0425(12) 0.0034(10) 0.0104(9) -0.0050(10)
C5 0.0268(10) 0.0335(10) 0.0377(11) -0.0023(9) 0.0098(8) -0.0006(8)
C6 0.0261(9) 0.0326(10) 0.0312(9) -0.0016(8) 0.0080(8) -0.0008(8)
C7 0.0262(9) 0.0303(10) 0.0301(9) -0.0008(8) 0.0068(8) -0.0005(8)
C8 0.0277(10) 0.0285(10) 0.0267(9) 0.0017(7) 0.0073(7) 0.0026(8)
C9 0.0263(10) 0.0311(10) 0.0299(9) 0.0012(8) 0.0047(8) -0.0001(8)
C10 0.0361(12) 0.0447(12) 0.0336(11) 0.0076(9) 0.0015(9) -0.0007(9)
C11 0.0309(11) 0.0498(13) 0.0391(11) 0.0068(10) -0.0014(9) -0.0083(10)
C12 0.0317(11) 0.0407(12) 0.0366(10) 0.0080(9) 0.0052(8) -0.0072(9)
C13 0.0390(12) 0.0450(12) 0.0352(11) -0.0002(10) 0.0026(9) -0.0065(10)
C14 0.0378(13) 0.0549(15) 0.0479(13) -0.0046(12) -0.0021(10) -0.0085(11)
C15 0.0464(14) 0.0449(13) 0.0549(13) 0.0082(11) 0.0137(11) -0.0122(11)
C16 0.0371(12) 0.0413(12) 0.0409(12) 0.0047(9) 0.0014(10) -0.0084(9)
C17 0.0314(10) 0.0283(9) 0.0354(10) -0.0043(8) 0.0089(8) -0.0032(8)
C18 0.0318(10) 0.0277(10) 0.0306(9) -0.0049(8) 0.0082(8) -0.0038(8)
C19 0.0318(10) 0.0372(11) 0.0304(9) -0.0010(8) 0.0082(8) -0.0067(8)
C20 0.0362(11) 0.0327(10) 0.0291(9) -0.0007(8) 0.0117(8) 0.0001(8)
C21 0.0404(13) 0.0505(14) 0.0391(12) 0.0070(10) 0.0095(10) -0.0100(10)
C22 0.0542(15) 0.0472(13) 0.0358(11) 0.0094(10) 0.0075(11) 0.0061(11)
C23 0.0420(13) 0.0483(14) 0.0414(12) 0.0025(11) 0.0014(10) -0.0040(11)
C24 0.0381(12) 0.0418(12) 0.0369(11) 0.0060(9) 0.0067(9) -0.0062(9)
Cu1 0.02766(15) 0.03244(15) 0.02449(14) 0.00157(9) 0.00368(10) -0.00542(9)
N1 0.0299(10) 0.0505(12) 0.0709(13) 0.0005(11) 0.0115(10) -0.0068(9)
N2 0.0262(9) 0.0356(9) 0.0307(8) 0.0022(7) 0.0045(7) -0.0040(7)
N3 0.0260(8) 0.0311(8) 0.0283(8) 0.0018(7) 0.0068(6) -0.0007(7)
N4 0.0308(9) 0.0336(9) 0.0312(8) 0.0045(7) 0.0055(7) 0.0004(7)
N5 0.0373(10) 0.0507(12) 0.0584(12) -0.0021(10) 0.0082(9) -0.0137(9)
N6 0.0314(9) 0.0337(8) 0.0270(8) -0.0036(7) 0.0058(7) -0.0060(7)
N7 0.0319(9) 0.0333(9) 0.0263(8) -0.0027(7) 0.0085(7) -0.0045(7)
N8 0.0523(12) 0.0552(13) 0.0414(10) 0.0147(9) 0.0090(9) -0.0079(10)
O1 0.0307(7) 0.0425(8) 0.0320(7) 0.0078(6) 0.0029(6) -0.0089(6)
O2 0.0346(8) 0.0388(8) 0.0308(7) 0.0042(6) 0.0017(6) -0.0104(6)

loop_
_atom_type_symbol
_atom_type_description
_atom_type_scat_dispersion_real
_atom_type_scat_dispersion_imag
_atom_type_scat_source
C C 0.0033 0.0016 'International Tables Vol C Tables 4.2.6.8 and 6.1.1.4'
H H 0.0000 0.0000 'International Tables Vol C Tables 4.2.6.8 and 6.1.1.4'
N N 0.0061 0.0033 'International Tables Vol C Tables 4.2.6.8 and 6.1.1.4'
O O 0.0106 0.0060 'International Tables Vol C Tables 4.2.6.8 and 6.1.1.4'
Cu Cu 0.3201 1.2651 'International Tables Vol C Tables 4.2.6.8 and 6.1.1.4'

loop_
_geom_angle_atom_site_label_1
_geom_angle_atom_site_label_2
_geom_angle_atom_site_label_3
_geom_angle
_geom_angle_site_symmetry_1
_geom_angle_site_symmetry_3
_geom_angle_publ_flag
C2 C1 C5 118.7(2) . . ?
N1 C2 C1 124.7(2) . . ?
N1 C3 C4 124.3(2) . . ?
C3 C4 C5 119.3(2) . . ?
C4 C5 C1 117.23(19) . . ?
C4 C5 C6 119.59(18) . . ?
C1 C5 C6 123.17(19) . . ?
O1 C6 N2 125.77(18) . . ?
O1 C6 C5 117.23(17) . . ?
N2 C6 C5 117.00(17) . . ?
N3 C7 C8 131.64(18) . . ?
C9 C8 C12 117.54(17) . . ?
C9 C8 C7 115.20(17) . . ?
C12 C8 C7 127.26(17) . . ?
N4 C9 C8 124.43(18) . . ?
N4 C10 C11 123.46(19) . . ?
C10 C11 C12 119.60(19) . . ?
C11 C12 C8 118.37(19) . . ?
C14 C13 C17 119.0(2) . . ?
N5 C14 C13 124.5(2) . . ?
N5 C15 C16 124.2(2) . . ?
C15 C16 C17 119.1(2) . . ?
C13 C17 C16 117.07(19) . . ?
C13 C17 C18 122.98(18) . . ?
C16 C17 C18 119.91(17) . . ?
O2 C18 N6 125.86(17) . . ?
O2 C18 C17 116.90(17) . . ?
N6 C18 C17 117.21(17) . . ?
N7 C19 C20 131.72(19) . . ?
C21 C20 C24 116.92(19) . . ?
C21 C20 C19 115.88(19) . . ?
C24 C20 C19 127.18(18) . . ?
N8 C21 C20 125.4(2) . . ?
N8 C22 C23 124.0(2) . . ?
C22 C23 C24 119.4(2) . . ?
C23 C24 C20 118.2(2) . . ?
O1 Cu1 O2 172.43(6) . . ?
O1 Cu1 N3 80.61(6) . . ?
O2 Cu1 N3 98.43(6) . . ?
O1 Cu1 N7 99.14(6) . . ?
O2 Cu1 N7 80.51(6) . . ?
N3 Cu1 N7 170.24(7) . . ?
O1 Cu1 N4 96.46(6) . 2_655 ?
O2 Cu1 N4 91.11(6) . 2_655 ?
N3 Cu1 N4 97.66(6) . 2_655 ?
N7 Cu1 N4 92.06(6) . 2_655 ?
C3 N1 C2 115.68(19) . . ?
C6 N2 N3 108.12(15) . . ?
C7 N3 N2 120.53(15) . . ?
C7 N3 Cu1 124.51(13) . . ?
N2 N3 Cu1 114.87(11) . . ?
C9 N4 C10 116.60(18) . . ?
C9 N4 Cu1 118.94(13) . 2_645 ?
C10 N4 Cu1 124.46(13) . 2_645 ?
C15 N5 C14 116.0(2) . . ?
C18 N6 N7 108.45(15) . . ?
C19 N7 N6 120.45(16) . . ?
C19 N7 Cu1 124.72(14) . . ?
N6 N7 Cu1 114.25(12) . . ?
C22 N8 C21 116.0(2) . . ?
C6 O1 Cu1 110.53(12) . . ?
C18 O2 Cu1 109.89(12) . . ?

loop_
_geom_bond_atom_site_label_1
_geom_bond_atom_site_label_2
_geom_bond_distance
_geom_bond_site_symmetry_2
_geom_bond_publ_flag
C1 C2 1.382(3) . ?
C1 C5 1.388(3) . ?
C2 N1 1.332(3) . ?
C3 N1 1.328(3) . ?
C3 C4 1.381(3) . ?
C4 C5 1.385(3) . ?
C5 C6 1.494(3) . ?
C6 O1 1.281(2) . ?
C6 N2 1.324(2) . ?
C7 N3 1.282(2) . ?
C7 C8 1.458(2) . ?
C8 C9 1.393(3) . ?
C8 C12 1.401(3) . ?
C9 N4 1.337(2) . ?
C10 N4 1.343(3) . ?
C10 C11 1.376(3) . ?
C11 C12 1.380(3) . ?
C13 C14 1.377(3) . ?
C13 C17 1.389(3) . ?
C14 N5 1.331(3) . ?
C15 N5 1.328(3) . ?
C15 C16 1.382(3) . ?
C16 C17 1.389(3) . ?
C17 C18 1.486(3) . ?
C18 O2 1.281(2) . ?
C18 N6 1.324(2) . ?
C19 N7 1.285(2) . ?
C19 C20 1.456(3) . ?
C20 C21 1.384(3) . ?
C20 C24 1.392(3) . ?
C21 N8 1.330(3) . ?
C22 N8 1.319(3) . ?
C22 C23 1.372(3) . ?
C23 C24 1.382(3) . ?
Cu1 O1 1.9459(13) . ?
Cu1 O2 1.9520(13) . ?
Cu1 N3 1.9536(15) . ?
Cu1 N7 1.9628(16) . ?
Cu1 N4 2.3411(16) 2_655 ?
N2 N3 1.395(2) . ?
N4 Cu1 2.3411(16) 2_645 ?
N6 N7 1.389(2) . ?
